data_4022053
loop_
_publ_author_name
'Kara West'
'Changsheng Wang'
'Andrei S. Batsanov'
'Martin R. Bryce'

_publ_contact_author 'Andrei S.Batsanov'
_publ_contact_author_email a.s.batsanov@durham.ac.uk
_publ_section_title
;
 Are Terminal Aryl Butadiynes Stable? Synthesis and X-ray Crystal
 Structures of a Series of Aryl- and Heteroaryl-butadiynes
 (Ar-C\\tbC-C\\tbC-H)
;
_journal_name_full 'Journal of Organic Chemistry'
_journal_page_first 8541
_journal_page_last 8544
_journal_paper_doi 10.1021/jo0615697
_journal_volume 71
_journal_year 2006
_chemical_formula_moiety 'C20 H14 O2,0.5(C D Cl3)'
_chemical_formula_sum 'C20.5 H14 Cl1.5 D0.5 O2'
_chemical_formula_weight 346.50
_chemical_name_systematic ' 2-(5-Hydroxy-5-methylhexa-1,3-diynyl)-9H-fluoren-9-one '
_space_group_IT_number 15
_symmetry_cell_setting monoclinic
_symmetry_space_group_name_Hall '-C 2yc'
_symmetry_space_group_name_H-M 'C 1 2/c 1'
_atom_sites_solution_hydrogens difmap
_atom_sites_solution_primary direct
_atom_sites_solution_secondary difmap
_audit_creation_method SHELXL-97
_cell_angle_alpha 90.00
_cell_angle_beta 102.01(1)
_cell_angle_gamma 90.00
_cell_formula_units_Z 8
_cell_length_a 17.134(2)
_cell_length_b 23.476(2)
_cell_length_c 8.699(1)
_cell_measurement_reflns_used 3446
_cell_measurement_temperature 120(2)
_cell_measurement_theta_max 27.16
_cell_measurement_theta_min 2.43
_cell_volume 3422.5(6)
_computing_cell_refinement 'SMART version 5.625 (Bruker, 2001)'
_computing_data_collection 'SMART version 5.625 (Bruker, 2001)'
_computing_data_reduction 'SAINT version 6.02A (Bruker, 2001)'
_computing_molecular_graphics 'SHELXTL version 6.12 (Bruker, 2001)'
_computing_publication_material 'SHELXTL version 6.12 (Bruker, 2001)'
_computing_structure_refinement 'SHELXTL version 6.12 (Bruker, 2001)'
_computing_structure_solution 'SHELXTL version 6.12 (Bruker, 2001)'
_diffrn_ambient_temperature 120(2)
_diffrn_detector_area_resol_mean 5.6
_diffrn_measured_fraction_theta_full 0.998
_diffrn_measured_fraction_theta_max 0.998
_diffrn_measurement_device_type 'Bruker SMART 6000 CCD area detector'
_diffrn_measurement_method '\w scans'
_diffrn_radiation_monochromator graphite
_diffrn_radiation_source 'fine-focus sealed tube'
_diffrn_radiation_type MoK\a
_diffrn_radiation_wavelength 0.71073
_diffrn_reflns_av_R_equivalents 0.0341
_diffrn_reflns_av_sigmaI/netI 0.0354
_diffrn_reflns_limit_h_max 22
_diffrn_reflns_limit_h_min -22
_diffrn_reflns_limit_k_max 30
_diffrn_reflns_limit_k_min -30
_diffrn_reflns_limit_l_max 11
_diffrn_reflns_limit_l_min -11
_diffrn_reflns_number 14257
_diffrn_reflns_theta_full 27.50
_diffrn_reflns_theta_max 27.50
_diffrn_reflns_theta_min 1.49
_diffrn_standards_number 0
_exptl_absorpt_coefficient_mu 0.310
_exptl_absorpt_correction_T_max 1.0000
_exptl_absorpt_correction_T_min 0.8070
_exptl_absorpt_correction_type multi-scan
_exptl_absorpt_process_details 'SADABS v.2.10 (Bruker, 2003), R(int)=0.109 before correction'
_exptl_crystal_colour yellow
_exptl_crystal_density_diffrn 1.345
_exptl_crystal_density_method 'not measured'
_exptl_crystal_description prism
_exptl_crystal_F_000 1432
_exptl_crystal_size_max 0.68
_exptl_crystal_size_mid 0.05
_exptl_crystal_size_min 0.04
_refine_diff_density_max 0.425
_refine_diff_density_min -0.468
_refine_diff_density_rms 0.046
_refine_ls_extinction_method none
_refine_ls_goodness_of_fit_ref 1.027
_refine_ls_hydrogen_treatment mixed
_refine_ls_matrix_type full
_refine_ls_number_parameters 282
_refine_ls_number_reflns 3929
_refine_ls_number_restraints 0
_refine_ls_restrained_S_all 1.027
_refine_ls_R_factor_all 0.0666
_refine_ls_R_factor_gt 0.0414
_refine_ls_shift/su_max 0.000
_refine_ls_shift/su_mean 0.000
_refine_ls_structure_factor_coef Fsqd
_refine_ls_weighting_details 'calc w=1/[\s^2^(Fo^2^)+(0.0490P)^2^+2.3696P] where P=(Fo^2^+2Fc^2^)/3'
_refine_ls_weighting_scheme calc
_refine_ls_wR_factor_gt 0.0985
_refine_ls_wR_factor_ref 0.1128
_reflns_number_gt 2794
_reflns_number_total 3929
_reflns_threshold_expression I>2\s(I)
_cod_data_source_file jo0615697si20060728_103547_1.cif
_cod_depositor_comments
;
The following automatic conversions were performed:
'_symmetry_cell_setting' value 'Monoclinic' changed to 'monoclinic'
according to '/home/saulius/struct/CIF-dictionaries/cif_core.dic'
dictionary named 'cif_core.dic' version 2.4.1 from 2010-06-29.

Automatic conversion script
Id: cif_fix_enum 1527 2010-12-29 10:47:43Z saulius 
;
_cod_original_sg_symbol_H-M 'C 2/c'
_cod_database_code 4022053

loop_
_symmetry_equiv_pos_as_xyz
'x, y, z'
'-x, y, -z+1/2'
'x+1/2, y+1/2, z'
'-x+1/2, y+1/2, -z+1/2'
'-x, -y, -z'
'x, -y, z-1/2'
'-x+1/2, -y+1/2, -z'
'x+1/2, -y+1/2, z-1/2'

loop_
_atom_site_label
_atom_site_type_symbol
_atom_site_fract_x
_atom_site_fract_y
_atom_site_fract_z
_atom_site_U_iso_or_equiv
_atom_site_adp_type
_atom_site_occupancy
_atom_site_symmetry_multiplicity
_atom_site_calc_flag
_atom_site_refinement_flags
_atom_site_disorder_assembly
_atom_site_disorder_group
O1 O 0.20150(7) 0.37535(5) 0.38491(16) 0.0379(3) Uani 1 1 d . . .
O2 O 0.72656(8) 0.32178(5) 1.34912(18) 0.0377(3) Uani 1 1 d . . .
H0 H 0.7491(15) 0.3335(10) 1.277(3) 0.058(8) Uiso 1 1 d . . .
C1 C 0.33555(10) 0.41249(7) 0.6645(2) 0.0268(4) Uani 1 1 d . . .
H1 H 0.3340(10) 0.3722(8) 0.656(2) 0.026(5) Uiso 1 1 d . . .
C2 C 0.39177(9) 0.44143(7) 0.7777(2) 0.0255(4) Uani 1 1 d . . .
C3 C 0.39305(10) 0.50131(7) 0.7783(2) 0.0268(4) Uani 1 1 d . . .
H3 H 0.4330(12) 0.5203(8) 0.857(2) 0.034(5) Uiso 1 1 d . . .
C4 C 0.33835(10) 0.53285(7) 0.6702(2) 0.0262(4) Uani 1 1 d . . .
H4 H 0.3397(11) 0.5747(9) 0.671(2) 0.033(5) Uiso 1 1 d . . .
C5 C 0.19007(10) 0.57903(8) 0.3922(2) 0.0298(4) Uani 1 1 d . . .
H5 H 0.2160(11) 0.6115(8) 0.447(2) 0.030(5) Uiso 1 1 d . . .
C6 C 0.12441(11) 0.58513(8) 0.2662(2) 0.0335(4) Uani 1 1 d . . .
H6 H 0.1063(11) 0.6235(9) 0.233(2) 0.035(5) Uiso 1 1 d . . .
C7 C 0.08645(10) 0.53845(8) 0.1874(2) 0.0331(4) Uani 1 1 d . . .
H7 H 0.0420(12) 0.5438(8) 0.102(2) 0.038(5) Uiso 1 1 d . . .
C8 C 0.11230(10) 0.48329(8) 0.2314(2) 0.0301(4) Uani 1 1 d . . .
H8 H 0.0847(11) 0.4504(8) 0.180(2) 0.034(5) Uiso 1 1 d . . .
C9 C 0.21702(9) 0.42454(7) 0.4270(2) 0.0278(4) Uani 1 1 d . . .
C10 C 0.28166(9) 0.44408(7) 0.55832(19) 0.0248(3) Uani 1 1 d . . .
C11 C 0.28196(9) 0.50386(7) 0.56121(19) 0.0234(3) Uani 1 1 d . . .
C12 C 0.21599(9) 0.52470(7) 0.43558(19) 0.0248(3) Uani 1 1 d . . .
C13 C 0.17682(9) 0.47737(7) 0.3555(2) 0.0264(4) Uani 1 1 d . . .
C14 C 0.44806(10) 0.41015(7) 0.8910(2) 0.0283(4) Uani 1 1 d . . .
C15 C 0.49608(10) 0.38292(7) 0.9825(2) 0.0283(4) Uani 1 1 d . . .
C16 C 0.55237(10) 0.35136(7) 1.0833(2) 0.0290(4) Uani 1 1 d . . .
C17 C 0.60152(10) 0.32301(7) 1.1680(2) 0.0302(4) Uani 1 1 d . . .
C18 C 0.66129(10) 0.28704(7) 1.2720(2) 0.0302(4) Uani 1 1 d . . .
C19 C 0.62522(13) 0.26145(10) 1.4013(3) 0.0436(5) Uani 1 1 d . . .
H191 H 0.6661(13) 0.2368(9) 1.468(3) 0.048(6) Uiso 1 1 d . . .
H192 H 0.5775(15) 0.2389(10) 1.354(3) 0.058(7) Uiso 1 1 d . . .
H193 H 0.6111(14) 0.2926(10) 1.467(3) 0.051(6) Uiso 1 1 d . . .
C20 C 0.69138(15) 0.24127(10) 1.1750(3) 0.0461(5) Uani 1 1 d . . .
H201 H 0.7289(14) 0.2171(9) 1.243(3) 0.048(6) Uiso 1 1 d . . .
H202 H 0.7152(15) 0.2588(10) 1.097(3) 0.060(7) Uiso 1 1 d . . .
H203 H 0.6498(15) 0.2169(10) 1.118(3) 0.058(7) Uiso 1 1 d . . .
Cl1 Cl -0.00486(4) 0.34224(2) 0.41429(7) 0.0611(2) Uani 1 1 d . A -1
Cl2 Cl 0.02215(8) 0.23823(4) 0.2520(3) 0.0596(5) Uani 0.50 1 d P A -1
C21 C 0.0338(2) 0.31156(16) 0.2673(5) 0.0365(8) Uani 0.50 1 d P A -1
D1 D 0.0903 0.3177 0.2965 0.044 Uiso 0.50 1 d PR A -1

loop_
_atom_site_aniso_label
_atom_site_aniso_U_11
_atom_site_aniso_U_22
_atom_site_aniso_U_33
_atom_site_aniso_U_23
_atom_site_aniso_U_13
_atom_site_aniso_U_12
O1 0.0359(7) 0.0288(7) 0.0437(8) -0.0066(6) -0.0037(6) -0.0017(5)
O2 0.0350(7) 0.0313(7) 0.0400(8) 0.0032(6) -0.0075(6) 0.0001(5)
C1 0.0252(8) 0.0252(8) 0.0297(9) 0.0005(7) 0.0048(7) 0.0012(7)
C2 0.0212(7) 0.0300(8) 0.0244(9) 0.0021(7) 0.0021(7) 0.0006(6)
C3 0.0240(8) 0.0312(9) 0.0235(9) -0.0019(7) 0.0013(7) -0.0007(7)
C4 0.0267(8) 0.0244(8) 0.0259(9) -0.0001(7) 0.0022(7) 0.0002(7)
C5 0.0309(9) 0.0287(9) 0.0283(9) 0.0021(8) 0.0025(7) 0.0015(7)
C6 0.0327(9) 0.0320(10) 0.0339(10) 0.0078(8) 0.0027(8) 0.0056(7)
C7 0.0247(8) 0.0449(11) 0.0273(10) 0.0052(8) -0.0001(7) 0.0031(7)
C8 0.0251(8) 0.0365(10) 0.0270(9) -0.0014(8) 0.0019(7) -0.0021(7)
C9 0.0243(8) 0.0297(9) 0.0283(9) -0.0019(7) 0.0030(7) -0.0005(7)
C10 0.0228(8) 0.0271(8) 0.0241(9) -0.0013(7) 0.0038(7) 0.0004(6)
C11 0.0220(7) 0.0252(8) 0.0230(9) 0.0012(7) 0.0050(6) 0.0016(6)
C12 0.0228(7) 0.0308(8) 0.0205(8) 0.0018(7) 0.0041(6) 0.0013(6)
C13 0.0243(8) 0.0305(9) 0.0240(9) 0.0005(7) 0.0044(7) -0.0006(7)
C14 0.0262(8) 0.0294(9) 0.0281(9) -0.0003(7) 0.0032(7) -0.0029(7)
C15 0.0268(8) 0.0275(9) 0.0288(9) 0.0013(7) 0.0018(7) -0.0011(7)
C16 0.0287(8) 0.0278(9) 0.0284(9) 0.0008(7) 0.0009(7) -0.0025(7)
C17 0.0314(9) 0.0276(9) 0.0298(9) 0.0009(7) 0.0020(7) -0.0012(7)
C18 0.0297(8) 0.0253(8) 0.0318(10) 0.0026(7) -0.0025(7) 0.0020(7)
C19 0.0383(11) 0.0480(12) 0.0432(13) 0.0202(11) 0.0055(10) 0.0099(10)
C20 0.0543(13) 0.0350(11) 0.0466(14) -0.0028(10) 0.0051(11) 0.0089(10)
Cl1 0.0931(5) 0.0465(3) 0.0391(3) -0.0049(3) 0.0029(3) 0.0154(3)
Cl2 0.0985(16) 0.0283(4) 0.0484(6) 0.0019(6) 0.0074(14) 0.0011(5)
C21 0.0374(17) 0.0351(19) 0.032(2) 0.0026(16) -0.0036(16) -0.0030(15)

loop_
_atom_type_symbol
_atom_type_description
_atom_type_scat_dispersion_real
_atom_type_scat_dispersion_imag
_atom_type_scat_source
C C 0.0033 0.0016 'International Tables Vol C Tables 4.2.6.8 and 6.1.1.4'
H H 0.0000 0.0000 'International Tables Vol C Tables 4.2.6.8 and 6.1.1.4'
O O 0.0106 0.0060 'International Tables Vol C Tables 4.2.6.8 and 6.1.1.4'
Cl Cl 0.1484 0.1585 'International Tables Vol C Tables 4.2.6.8 and 6.1.1.4'

loop_
_geom_angle_atom_site_label_1
_geom_angle_atom_site_label_2
_geom_angle_atom_site_label_3
_geom_angle
C18 O2 H0 105.7(17)
C10 C1 C2 118.46(15)
C10 C1 H1 118.8(11)
C2 C1 H1 122.7(11)
C1 C2 C3 119.68(15)
C1 C2 C14 120.10(15)
C3 C2 C14 120.22(15)
C4 C3 C2 121.39(16)
C4 C3 H3 120.5(11)
C2 C3 H3 118.1(11)
C11 C4 C3 118.45(15)
C11 C4 H4 120.5(11)
C3 C4 H4 121.1(11)
C12 C5 C6 117.92(17)
C12 C5 H5 120.9(11)
C6 C5 H5 121.2(11)
C7 C6 C5 121.60(17)
C7 C6 H6 119.7(12)
C5 C6 H6 118.7(12)
C6 C7 C8 120.68(17)
C6 C7 H7 119.9(12)
C8 C7 H7 119.4(12)
C13 C8 C7 117.65(17)
C13 C8 H8 121.1(12)
C7 C8 H8 121.2(12)
O1 C9 C10 126.95(16)
O1 C9 C13 127.42(16)
C10 C9 C13 105.62(14)
C1 C10 C11 121.76(15)
C1 C10 C9 129.50(15)
C11 C10 C9 108.74(14)
C4 C11 C10 120.23(15)
C4 C11 C12 131.26(15)
C10 C11 C12 108.50(14)
C5 C12 C13 120.19(15)
C5 C12 C11 131.34(16)
C13 C12 C11 108.47(14)
C8 C13 C12 121.96(16)
C8 C13 C9 129.40(16)
C12 C13 C9 108.63(14)
C15 C14 C2 177.95(19)
C14 C15 C16 178.1(2)
C17 C16 C15 178.3(2)
C16 C17 C18 178.94(19)
O2 C18 C17 109.53(14)
O2 C18 C19 106.09(16)
C17 C18 C19 110.01(15)
O2 C18 C20 109.89(16)
C17 C18 C20 109.59(16)
C19 C18 C20 111.67(18)
C18 C19 H191 108.4(13)
C18 C19 H192 109.5(14)
H191 C19 H192 110.5(18)
C18 C19 H193 108.9(13)
H191 C19 H193 108.8(19)
H192 C19 H193 111(2)
C18 C20 H201 109.7(13)
C18 C20 H202 109.5(15)
H201 C20 H202 111(2)
C18 C20 H203 113.8(14)
H201 C20 H203 107.0(19)
H202 C20 H203 106(2)
Cl1 C21 Cl2 114.7(2)
Cl1 C21 D1 105.3
Cl2 C21 D1 105.3

loop_
_geom_bond_atom_site_label_1
_geom_bond_atom_site_label_2
_geom_bond_distance
O1 C9 1.224(2)
O2 C18 1.433(2)
O2 H0 0.84(3)
C1 C10 1.379(2)
C1 C2 1.402(2)
C1 H1 0.950(19)
C2 C3 1.406(2)
C2 C14 1.430(2)
C3 C4 1.394(2)
C3 H3 0.97(2)
C4 C11 1.384(2)
C4 H4 0.98(2)
C5 C12 1.377(2)
C5 C6 1.405(3)
C5 H5 0.957(19)
C6 C7 1.381(3)
C6 H6 0.98(2)
C7 C8 1.396(3)
C7 H7 0.95(2)
C8 C13 1.382(2)
C8 H8 0.96(2)
C9 C10 1.488(2)
C9 C13 1.490(2)
C10 C11 1.404(2)
C11 C12 1.482(2)
C12 C13 1.406(2)
C14 C15 1.203(2)
C15 C16 1.377(2)
C16 C17 1.199(2)
C17 C18 1.481(2)
C18 C19 1.516(3)
C18 C20 1.521(3)
C19 H191 1.00(2)
C19 H192 0.99(3)
C19 H193 0.99(2)
C20 H201 0.96(2)
C20 H202 0.96(3)
C20 H203 0.97(3)
Cl1 C21 1.716(4)
Cl2 C21 1.735(4)
C21 D1 0.9599

loop_
_geom_hbond_atom_site_label_D
_geom_hbond_atom_site_label_H
_geom_hbond_atom_site_label_A
_geom_hbond_distance_DH
_geom_hbond_distance_HA
_geom_hbond_distance_DA
_geom_hbond_angle_DHA
_geom_hbond_site_symmetry_A
C21 D1 O1 0.96 2.33 3.213(4) 152.2 .
O2 H0 O1 0.84(3) 2.04(3) 2.879(2) 170(2) 2_656
